data_1550873
loop_
_publ_author_name
'Feuerstein, Thomas J.'
'Goswami, Bhupendra'
'Rauthe, Pascal'
'K\"oppe, Ralf'
'Lebedkin, Sergei'
'Kappes, Manfred M.'
'Roesky, Peter W.'

_publ_section_title
;
 Alkali metal complexes of an enantiopure iminophosphonamide ligand with
 bright delayed fluorescence
;
_journal_issue 18
_journal_name_full 'Chemical Science'
_journal_page_first 4742
_journal_page_last 4749
_journal_paper_doi 10.1039/C9SC00629J
_journal_volume 10
_journal_year 2019
_chemical_absolute_configuration rmad
_chemical_formula_moiety 'C56 H56 N4 P2 Rb2'
_chemical_formula_sum 'C56 H56 N4 P2 Rb2'
_chemical_formula_weight 1017.92
_space_group_crystal_system orthorhombic
_space_group_IT_number 19
_space_group_name_Hall 'P 2ac 2ab'
_space_group_name_H-M_alt 'P 21 21 21'
_symmetry_space_group_name_Hall 'P 2ac 2ab'
_symmetry_space_group_name_H-M 'P 21 21 21'
_atom_sites_solution_hydrogens mixed
_audit_creation_date 2019-01-17
_audit_creation_method
;
Olex2 1.2
(compiled 2018.05.29 svn.r3508 for OlexSys, GUI svn.r5506)
;
_audit_update_record
;
2019-01-23 deposited with the CCDC.    2019-03-12 downloaded from the CCDC.
;
_cell_angle_alpha 90
_cell_angle_beta 90
_cell_angle_gamma 90
_cell_formula_units_Z 4
_cell_length_a 12.359(3)
_cell_length_b 13.352(3)
_cell_length_c 30.833(6)
_cell_measurement_reflns_used 16218
_cell_measurement_temperature 150
_cell_measurement_theta_max 25.68
_cell_measurement_theta_min 1.32
_cell_volume 5088(2)
_computing_molecular_graphics 'Olex2 (Dolomanov et al., 2009)'
_computing_publication_material 'Olex2 (Dolomanov et al., 2009)'
_computing_structure_refinement 'ShelXL (Sheldrick, 2015)'
_computing_structure_solution 'ShelXS (Sheldrick, 2008)'
_diffrn_ambient_temperature 150.0
_diffrn_detector_type STOE
_diffrn_measured_fraction_theta_full 0.997
_diffrn_measured_fraction_theta_max 0.996
_diffrn_measurement_device_type 'STOE IPDS 2'
_diffrn_measurement_method '\w scans'
_diffrn_radiation_monochromator graphite
_diffrn_radiation_type MoK\a
_diffrn_radiation_wavelength 0.71073
_diffrn_reflns_av_R_equivalents 0.0291
_diffrn_reflns_av_unetI/netI 0.0434
_diffrn_reflns_Laue_measured_fraction_full 0.997
_diffrn_reflns_Laue_measured_fraction_max 0.996
_diffrn_reflns_limit_h_max 14
_diffrn_reflns_limit_h_min -13
_diffrn_reflns_limit_k_max 14
_diffrn_reflns_limit_k_min -15
_diffrn_reflns_limit_l_max 36
_diffrn_reflns_limit_l_min -32
_diffrn_reflns_number 16064
_diffrn_reflns_point_group_measured_fraction_full 0.995
_diffrn_reflns_point_group_measured_fraction_max 0.995
_diffrn_reflns_theta_full 25.096
_diffrn_reflns_theta_max 25.096
_diffrn_reflns_theta_min 1.662
_exptl_absorpt_coefficient_mu 2.026
_exptl_absorpt_correction_T_max 0.6095
_exptl_absorpt_correction_T_min 0.4753
_exptl_absorpt_correction_type integration
_exptl_absorpt_process_details 'STOE X-RED, X-SHAPE & LANA'
_exptl_crystal_colour colourless
_exptl_crystal_colour_primary colourless
_exptl_crystal_density_diffrn 1.329
_exptl_crystal_description prism
_exptl_crystal_F_000 2096
_exptl_crystal_size_max 0.436
_exptl_crystal_size_mid 0.367
_exptl_crystal_size_min 0.271
_refine_diff_density_max 0.337
_refine_diff_density_min -0.208
_refine_diff_density_rms 0.047
_refine_ls_abs_structure_details
;
 Flack x determined using 2904 quotients [(I+)-(I-)]/[(I+)+(I-)]
 (Parsons, Flack and Wagner, Acta Cryst. B69 (2013) 249-259).
;
_refine_ls_abs_structure_Flack -0.011(3)
_refine_ls_extinction_method none
_refine_ls_goodness_of_fit_ref 1.021
_refine_ls_hydrogen_treatment mixed
_refine_ls_matrix_type full
_refine_ls_number_parameters 584
_refine_ls_number_reflns 9023
_refine_ls_number_restraints 0
_refine_ls_restrained_S_all 1.021
_refine_ls_R_factor_all 0.0439
_refine_ls_R_factor_gt 0.0306
_refine_ls_shift/su_max 0.001
_refine_ls_shift/su_mean 0.000
_refine_ls_structure_factor_coef Fsqd
_refine_ls_weighting_details 'w=1/[\s^2^(Fo^2^)+(0.0310P)^2^] where P=(Fo^2^+2Fc^2^)/3'
_refine_ls_weighting_scheme calc
_refine_ls_wR_factor_gt 0.0573
_refine_ls_wR_factor_ref 0.0604
_reflns_Friedel_coverage 0.793
_reflns_Friedel_fraction_full 0.994
_reflns_Friedel_fraction_max 0.994
_reflns_number_gt 7626
_reflns_number_total 9023
_reflns_threshold_expression 'I > 2\s(I)'
_cod_data_source_file c9sc00629j2.cif
_cod_data_source_block tjfbg116
_cod_original_cell_volume 5088.1(18)
_cod_database_code 1550873
_shelx_shelxl_version_number 2018/3
_shelx_space_group_comment
;
The symmetry employed for this shelxl refinement is uniquely defined
by the following loop, which should always be used as a source of
symmetry information in preference to the above space-group names.
They are only intended as comments.
;
_shelx_estimated_absorpt_t_max 0.610
_shelx_estimated_absorpt_t_min 0.472
_olex2_refinement_description
;
1. Fixed Uiso
 At 1.2 times of:
  All C(H) groups
 At 1.5 times of:
  All C(H,H,H) groups
2.a Ternary CH refined with riding coordinates:
 C1(H1), C9(H9), C17(H17)
2.b Aromatic/amide H refined with riding coordinates:
 C4(H4), C5(H5), C6(H6), C7(H7), C8(H8), C12(H12), C13(H13), C14(H14),
 C15(H15), C16(H16), C20(H20), C21(H21), C22(H22), C23(H23), C24(H24), C28(H28),
  C29(H29), C30(H30), C31(H31), C32(H32), C34(H34), C35(H35), C36(H36),
 C37(H37), C38(H38), C40(H40), C41(H41), C42(H42), C43(H43), C44(H44), C46(H46),
  C47(H47), C48(H48), C49(H49), C50(H50), C52(H52), C53(H53), C54(H54),
 C55(H55), C56(H56)
2.c Idealised Me refined as rotating group:
 C2(H2A,H2B,H2C), C10(H10A,H10B,H10C), C18(H18A,H18B,H18C), C26(H26A,H26B,H26C)
;
_olex2_submission_special_instructions 'No special instructions were received'

loop_
_space_group_symop_operation_xyz
'x, y, z'
'-x+1/2, -y, z+1/2'
'x+1/2, -y+1/2, -z'
'-x, y+1/2, -z+1/2'

loop_
_atom_site_label
_atom_site_type_symbol
_atom_site_fract_x
_atom_site_fract_y
_atom_site_fract_z
_atom_site_U_iso_or_equiv
_atom_site_adp_type
_atom_site_occupancy
_atom_site_site_symmetry_order
_atom_site_calc_flag
_atom_site_refinement_flags_posn
Rb1 Rb 0.29369(3) 0.07857(3) 0.13974(2) 0.03071(10) Uani 1 1 d .
Rb2 Rb 0.03286(3) -0.00382(3) 0.10395(2) 0.03519(11) Uani 1 1 d .
P1 P 0.26544(9) -0.18130(7) 0.11127(3) 0.0272(2) Uani 1 1 d .
P2 P 0.07385(8) 0.24797(7) 0.14302(3) 0.0233(2) Uani 1 1 d .
N1 N 0.2542(3) -0.1305(2) 0.15717(10) 0.0304(8) Uani 1 1 d .
N2 N 0.2413(3) -0.0992(2) 0.07497(10) 0.0290(8) Uani 1 1 d .
N3 N 0.1391(3) 0.2186(2) 0.10035(10) 0.0257(7) Uani 1 1 d .
N4 N 0.0533(3) 0.1479(2) 0.16933(10) 0.0269(8) Uani 1 1 d .
C1 C 0.3116(4) -0.1617(3) 0.19644(13) 0.0385(11) Uani 1 1 d .
H1 H 0.368912 -0.210851 0.187920 0.046 Uiso 1 1 calc R
C2 C 0.2372(5) -0.2121(3) 0.22908(14) 0.0575(16) Uani 1 1 d .
H2A H 0.177081 -0.167032 0.236069 0.086 Uiso 1 1 calc GR
H2B H 0.277879 -0.227330 0.255555 0.086 Uiso 1 1 calc GR
H2C H 0.208734 -0.274262 0.216662 0.086 Uiso 1 1 calc GR
C3 C 0.3668(4) -0.0694(3) 0.21464(13) 0.0346(10) Uani 1 1 d .
C4 C 0.3156(4) -0.0053(3) 0.24375(13) 0.0390(11) Uani 1 1 d .
H4 H 0.247317 -0.023848 0.255405 0.047 Uiso 1 1 calc R
C5 C 0.3618(4) 0.0847(4) 0.25614(15) 0.0486(13) Uani 1 1 d .
H5 H 0.325508 0.126653 0.276360 0.058 Uiso 1 1 calc R
C6 C 0.4606(5) 0.1139(4) 0.23918(17) 0.0539(14) Uani 1 1 d .
H6 H 0.491433 0.176505 0.247032 0.065 Uiso 1 1 calc R
C7 C 0.5131(4) 0.0518(4) 0.21103(17) 0.0558(15) Uani 1 1 d .
H7 H 0.581027 0.071326 0.199347 0.067 Uiso 1 1 calc R
C8 C 0.4683(4) -0.0399(4) 0.19925(15) 0.0494(13) Uani 1 1 d .
H8 H 0.507401 -0.083166 0.180458 0.059 Uiso 1 1 calc R
C9 C 0.2245(4) -0.1283(3) 0.02958(12) 0.0317(10) Uani 1 1 d .
H9 H 0.222609 -0.203151 0.028376 0.038 Uiso 1 1 calc R
C10 C 0.3152(4) -0.0932(3) 0.00007(14) 0.0444(12) Uani 1 1 d .
H10A H 0.295404 -0.105795 -0.030216 0.067 Uiso 1 1 calc GR
H10B H 0.381711 -0.129857 0.007048 0.067 Uiso 1 1 calc GR
H10C H 0.327189 -0.021327 0.004332 0.067 Uiso 1 1 calc GR
C11 C 0.1143(4) -0.0901(3) 0.01513(12) 0.0289(9) Uani 1 1 d .
C12 C 0.0991(4) 0.0083(3) 0.00109(13) 0.0380(10) Uani 1 1 d .
H12 H 0.160026 0.051110 -0.001986 0.046 Uiso 1 1 calc R
C13 C -0.0034(4) 0.0447(3) -0.00845(15) 0.0476(14) Uani 1 1 d .
H13 H -0.011953 0.111960 -0.017857 0.057 Uiso 1 1 calc R
C14 C -0.0924(4) -0.0158(4) -0.00438(16) 0.0521(14) Uani 1 1 d .
H14 H -0.162535 0.009310 -0.010710 0.063 Uiso 1 1 calc R
C15 C -0.0787(4) -0.1149(3) 0.00920(15) 0.0447(13) Uani 1 1 d .
H15 H -0.139759 -0.157574 0.012124 0.054 Uiso 1 1 calc R
C16 C 0.0237(4) -0.1506(3) 0.01837(13) 0.0359(11) Uani 1 1 d .
H16 H 0.032200 -0.218356 0.027119 0.043 Uiso 1 1 calc R
C17 C 0.1985(3) 0.2947(3) 0.07497(12) 0.0262(9) Uani 1 1 d .
H17 H 0.187211 0.361519 0.088895 0.031 Uiso 1 1 calc R
C18 C 0.1552(4) 0.2994(3) 0.02861(13) 0.0346(10) Uani 1 1 d .
H18A H 0.156194 0.232131 0.015862 0.052 Uiso 1 1 calc GR
H18B H 0.200701 0.344185 0.011282 0.052 Uiso 1 1 calc GR
H18C H 0.080766 0.324747 0.028948 0.052 Uiso 1 1 calc GR
C19 C 0.3181(3) 0.2692(3) 0.07728(13) 0.0295(10) Uani 1 1 d .
C20 C 0.3629(4) 0.1927(3) 0.05248(14) 0.0365(11) Uani 1 1 d .
H20 H 0.320009 0.161082 0.030868 0.044 Uiso 1 1 calc R
C21 C 0.4686(4) 0.1616(4) 0.05867(17) 0.0507(14) Uani 1 1 d .
H21 H 0.497718 0.108994 0.041503 0.061 Uiso 1 1 calc R
C22 C 0.5318(4) 0.2075(4) 0.08997(18) 0.0567(15) Uani 1 1 d .
H22 H 0.604074 0.185870 0.094768 0.068 Uiso 1 1 calc R
C23 C 0.4892(4) 0.2847(4) 0.11409(17) 0.0531(14) Uani 1 1 d .
H23 H 0.532427 0.317176 0.135313 0.064 Uiso 1 1 calc R
C24 C 0.3843(4) 0.3149(3) 0.10757(15) 0.0385(10) Uani 1 1 d .
H24 H 0.356425 0.368723 0.124331 0.046 Uiso 1 1 calc R
C25 C -0.0301(4) 0.1390(3) 0.20312(13) 0.0305(9) Uani 1 1 d .
H25 H -0.083(3) 0.197(3) 0.2036(13) 0.037 Uiso 1 1 d R
C26 C 0.0212(4) 0.1271(4) 0.24779(14) 0.0491(13) Uani 1 1 d .
H26A H 0.071247 0.070150 0.247432 0.074 Uiso 1 1 calc GR
H26B H -0.035549 0.115121 0.269391 0.074 Uiso 1 1 calc GR
H26C H 0.060823 0.188234 0.255274 0.074 Uiso 1 1 calc GR
C27 C -0.1017(3) 0.0516(3) 0.19048(13) 0.0289(10) Uani 1 1 d .
C28 C -0.0789(4) -0.0465(3) 0.20205(14) 0.0372(11) Uani 1 1 d .
H28 H -0.021403 -0.059552 0.221692 0.045 Uiso 1 1 calc R
C29 C -0.1382(5) -0.1255(3) 0.18557(16) 0.0486(13) Uani 1 1 d .
H29 H -0.120379 -0.192138 0.193742 0.058 Uiso 1 1 calc R
C30 C -0.2222(5) -0.1088(4) 0.15756(17) 0.0546(14) Uani 1 1 d .
H30 H -0.262715 -0.163454 0.146301 0.066 Uiso 1 1 calc R
C31 C -0.2476(4) -0.0119(4) 0.14587(18) 0.0549(13) Uani 1 1 d .
H31 H -0.305605 0.000716 0.126392 0.066 Uiso 1 1 calc R
C32 C -0.1884(4) 0.0667(3) 0.16260(14) 0.0396(11) Uani 1 1 d .
H32 H -0.207465 0.133246 0.154803 0.048 Uiso 1 1 calc R
C33 C 0.3972(3) -0.2419(3) 0.10537(14) 0.0317(10) Uani 1 1 d .
C34 C 0.4819(4) -0.1868(3) 0.08736(13) 0.0373(11) Uani 1 1 d .
H34 H 0.468819 -0.120583 0.077386 0.045 Uiso 1 1 calc R
C35 C 0.5859(4) -0.2274(4) 0.08374(15) 0.0476(13) Uani 1 1 d .
H35 H 0.642675 -0.189913 0.070826 0.057 Uiso 1 1 calc R
C36 C 0.6046(4) -0.3229(4) 0.09925(17) 0.0547(14) Uani 1 1 d .
H36 H 0.675214 -0.350710 0.097244 0.066 Uiso 1 1 calc R
C37 C 0.5236(4) -0.3779(4) 0.11735(17) 0.0518(14) Uani 1 1 d .
H37 H 0.537856 -0.443323 0.127966 0.062 Uiso 1 1 calc R
C38 C 0.4196(4) -0.3380(3) 0.12030(15) 0.0402(12) Uani 1 1 d .
H38 H 0.363209 -0.377050 0.132677 0.048 Uiso 1 1 calc R
C39 C 0.1697(3) -0.2847(3) 0.10323(14) 0.0297(9) Uani 1 1 d .
C40 C 0.1829(4) -0.3603(3) 0.07250(14) 0.0334(11) Uani 1 1 d .
H40 H 0.250074 -0.366933 0.057796 0.040 Uiso 1 1 calc R
C41 C 0.0991(4) -0.4260(3) 0.06315(15) 0.0427(12) Uani 1 1 d .
H41 H 0.108948 -0.476347 0.041763 0.051 Uiso 1 1 calc R
C42 C 0.0021(4) -0.4187(3) 0.08455(15) 0.0444(12) Uani 1 1 d .
H42 H -0.055125 -0.463456 0.077749 0.053 Uiso 1 1 calc R
C43 C -0.0122(4) -0.3463(3) 0.11594(16) 0.0424(12) Uani 1 1 d .
H43 H -0.078822 -0.341763 0.131156 0.051 Uiso 1 1 calc R
C44 C 0.0714(4) -0.2800(3) 0.12520(14) 0.0355(11) Uani 1 1 d .
H44 H 0.061210 -0.230527 0.146960 0.043 Uiso 1 1 calc R
C45 C 0.1496(3) 0.3404(3) 0.17440(13) 0.0258(9) Uani 1 1 d .
C46 C 0.2263(3) 0.3067(3) 0.20363(12) 0.0310(10) Uani 1 1 d .
H46 H 0.229182 0.237493 0.210605 0.037 Uiso 1 1 calc R
C47 C 0.2988(4) 0.3718(3) 0.22292(14) 0.0394(11) Uani 1 1 d .
H47 H 0.351432 0.346816 0.242594 0.047 Uiso 1 1 calc R
C48 C 0.2950(4) 0.4725(3) 0.21372(15) 0.0463(12) Uani 1 1 d .
H48 H 0.344959 0.517256 0.226866 0.056 Uiso 1 1 calc R
C49 C 0.2180(4) 0.5079(3) 0.18523(13) 0.0390(11) Uani 1 1 d .
H49 H 0.214744 0.577500 0.178954 0.047 Uiso 1 1 calc R
C50 C 0.1456(4) 0.4434(3) 0.16573(13) 0.0304(10) Uani 1 1 d .
H50 H 0.092752 0.468948 0.146301 0.036 Uiso 1 1 calc R
C51 C -0.0531(3) 0.3135(3) 0.13002(12) 0.0264(9) Uani 1 1 d .
C52 C -0.1013(3) 0.2909(3) 0.09031(13) 0.0295(10) Uani 1 1 d .
H52 H -0.066990 0.244789 0.071286 0.035 Uiso 1 1 calc R
C53 C -0.1984(4) 0.3344(3) 0.07812(13) 0.0348(10) Uani 1 1 d .
H53 H -0.230039 0.318370 0.050906 0.042 Uiso 1 1 calc R
C54 C -0.2490(3) 0.4009(3) 0.10551(15) 0.0373(10) Uani 1 1 d .
H54 H -0.315155 0.431561 0.097072 0.045 Uiso 1 1 calc R
C55 C -0.2037(4) 0.4231(3) 0.14519(13) 0.0370(10) Uani 1 1 d .
H55 H -0.239175 0.468520 0.164161 0.044 Uiso 1 1 calc R
C56 C -0.1068(3) 0.3794(3) 0.15762(13) 0.0316(10) Uani 1 1 d .
H56 H -0.076730 0.394663 0.185200 0.038 Uiso 1 1 calc R

loop_
_atom_site_aniso_label
_atom_site_aniso_U_11
_atom_site_aniso_U_22
_atom_site_aniso_U_33
_atom_site_aniso_U_23
_atom_site_aniso_U_13
_atom_site_aniso_U_12
Rb1 0.0295(2) 0.0320(2) 0.0306(2) 0.00590(18) -0.00326(19) 0.00071(19)
Rb2 0.0320(2) 0.0405(2) 0.0330(2) -0.0127(2) 0.0032(2) -0.0005(2)
P1 0.0292(6) 0.0264(5) 0.0259(6) -0.0002(4) 0.0039(5) 0.0034(4)
P2 0.0236(6) 0.0255(5) 0.0210(5) -0.0023(5) -0.0007(5) 0.0003(4)
N1 0.034(2) 0.0311(18) 0.0263(19) -0.0016(15) 0.0029(16) 0.0042(15)
N2 0.033(2) 0.0288(18) 0.0249(18) -0.0036(14) 0.0008(15) -0.0003(15)
N3 0.0262(19) 0.0269(16) 0.0241(18) 0.0010(14) -0.0004(15) 0.0002(14)
N4 0.026(2) 0.0286(17) 0.0257(19) -0.0012(14) 0.0050(15) -0.0012(15)
C1 0.056(3) 0.035(2) 0.025(2) 0.0011(19) 0.005(2) 0.009(2)
C2 0.103(5) 0.039(3) 0.030(3) 0.004(2) 0.015(3) -0.008(3)
C3 0.042(3) 0.041(2) 0.022(2) 0.007(2) -0.006(2) 0.006(2)
C4 0.050(3) 0.040(2) 0.027(2) 0.004(2) 0.000(2) 0.004(2)
C5 0.057(4) 0.050(3) 0.039(3) 0.000(2) -0.011(3) 0.001(3)
C6 0.054(4) 0.053(3) 0.054(3) 0.008(3) -0.028(3) -0.008(3)
C7 0.034(3) 0.081(4) 0.053(3) 0.015(3) -0.014(3) -0.011(3)
C8 0.041(3) 0.072(3) 0.035(3) 0.003(2) -0.009(3) 0.018(3)
C9 0.040(3) 0.029(2) 0.026(2) 0.0002(17) 0.010(2) 0.001(2)
C10 0.048(3) 0.057(3) 0.028(2) -0.002(2) 0.011(2) 0.003(3)
C11 0.043(3) 0.026(2) 0.018(2) -0.0031(17) 0.0040(19) 0.001(2)
C12 0.048(3) 0.035(2) 0.030(2) 0.000(2) -0.005(2) -0.004(2)
C13 0.064(4) 0.037(2) 0.042(3) -0.001(2) -0.017(3) 0.006(2)
C14 0.050(3) 0.050(3) 0.057(3) -0.009(3) -0.027(3) 0.011(3)
C15 0.043(3) 0.039(3) 0.052(3) -0.006(2) -0.013(3) -0.007(2)
C16 0.048(3) 0.030(2) 0.030(2) -0.0037(18) -0.004(2) 0.001(2)
C17 0.032(2) 0.0264(19) 0.021(2) 0.0013(16) 0.0005(19) -0.0007(19)
C18 0.043(3) 0.035(2) 0.026(2) 0.0040(19) 0.002(2) -0.001(2)
C19 0.029(3) 0.033(2) 0.027(2) 0.0067(18) 0.0046(19) -0.0063(19)
C20 0.037(3) 0.041(3) 0.031(3) 0.006(2) 0.006(2) 0.000(2)
C21 0.041(3) 0.056(3) 0.055(3) 0.020(3) 0.027(3) 0.014(3)
C22 0.027(3) 0.079(4) 0.064(4) 0.030(3) 0.008(3) 0.000(3)
C23 0.035(3) 0.074(4) 0.050(3) 0.008(3) -0.004(3) -0.021(3)
C24 0.035(3) 0.044(2) 0.037(3) 0.004(2) 0.003(2) -0.009(2)
C25 0.034(3) 0.033(2) 0.024(2) -0.0044(17) 0.008(2) -0.005(2)
C26 0.053(3) 0.069(3) 0.025(2) -0.002(2) 0.008(2) -0.023(3)
C27 0.029(2) 0.035(2) 0.023(2) 0.0014(17) 0.0079(19) 0.0006(18)
C28 0.041(3) 0.040(3) 0.031(3) 0.0069(19) 0.002(2) -0.002(2)
C29 0.065(4) 0.033(2) 0.048(3) 0.002(2) 0.013(3) -0.006(2)
C30 0.053(4) 0.057(3) 0.054(3) -0.011(2) 0.005(3) -0.021(3)
C31 0.034(3) 0.071(4) 0.059(3) 0.000(3) -0.012(2) -0.009(3)
C32 0.032(3) 0.045(3) 0.042(3) 0.007(2) 0.001(2) 0.002(2)
C33 0.030(2) 0.038(2) 0.027(2) -0.009(2) -0.004(2) 0.0038(19)
C34 0.038(3) 0.045(3) 0.028(2) -0.010(2) 0.000(2) -0.006(2)
C35 0.028(3) 0.073(4) 0.042(3) -0.012(3) 0.000(2) -0.009(3)
C36 0.034(3) 0.072(4) 0.058(4) -0.022(3) -0.005(3) 0.017(3)
C37 0.043(3) 0.049(3) 0.064(4) -0.009(2) -0.010(3) 0.018(3)
C38 0.035(3) 0.038(3) 0.047(3) -0.003(2) 0.004(2) 0.006(2)
C39 0.032(2) 0.029(2) 0.028(2) 0.0026(19) -0.003(2) 0.0076(18)
C40 0.036(3) 0.029(2) 0.035(3) 0.0056(18) -0.001(2) 0.001(2)
C41 0.057(3) 0.030(2) 0.042(3) 0.004(2) -0.014(3) 0.000(2)
C42 0.044(3) 0.038(2) 0.051(3) 0.017(2) -0.018(2) -0.010(2)
C43 0.029(3) 0.046(3) 0.052(3) 0.016(2) -0.001(2) 0.000(2)
C44 0.037(3) 0.030(2) 0.039(3) 0.0052(18) 0.000(2) 0.005(2)
C45 0.025(2) 0.029(2) 0.023(2) -0.0025(17) 0.0004(18) 0.0000(18)
C46 0.032(3) 0.037(2) 0.024(2) -0.0017(18) -0.0026(19) -0.001(2)
C47 0.035(3) 0.055(3) 0.028(2) -0.001(2) -0.008(2) -0.004(2)
C48 0.049(3) 0.049(3) 0.041(3) -0.009(2) -0.005(3) -0.019(3)
C49 0.050(3) 0.034(2) 0.032(2) -0.005(2) 0.001(2) -0.007(2)
C50 0.037(3) 0.030(2) 0.024(2) -0.0046(18) -0.0010(19) 0.0015(19)
C51 0.025(2) 0.029(2) 0.025(2) 0.0014(16) 0.0016(17) -0.0033(18)
C52 0.030(2) 0.034(2) 0.025(2) -0.0049(17) -0.0002(19) -0.0017(19)
C53 0.027(3) 0.048(3) 0.029(2) -0.003(2) -0.007(2) -0.001(2)
C54 0.025(2) 0.048(3) 0.039(3) 0.010(2) 0.002(2) 0.0048(19)
C55 0.030(2) 0.048(2) 0.033(2) -0.003(2) 0.006(2) 0.011(2)
C56 0.030(3) 0.039(2) 0.026(2) -0.0053(18) 0.001(2) 0.0042(19)

loop_
_atom_type_symbol
_atom_type_description
_atom_type_scat_dispersion_real
_atom_type_scat_dispersion_imag
_atom_type_scat_source
C C 0.0033 0.0016 'International Tables Vol C Tables 4.2.6.8 and 6.1.1.4'
H H 0.0000 0.0000 'International Tables Vol C Tables 4.2.6.8 and 6.1.1.4'
N N 0.0061 0.0033 'International Tables Vol C Tables 4.2.6.8 and 6.1.1.4'
P P 0.1023 0.0942 'International Tables Vol C Tables 4.2.6.8 and 6.1.1.4'
Rb Rb -0.9393 2.9676 'International Tables Vol C Tables 4.2.6.8 and 6.1.1.4'

loop_
_geom_angle_atom_site_label_1
_geom_angle_atom_site_label_2
_geom_angle_atom_site_label_3
_geom_angle
N1 Rb1 N2 50.05(9)
N1 Rb1 N3 125.70(9)
N1 Rb1 N4 93.96(9)
N1 Rb1 C3 46.32(10)
N1 Rb1 C4 61.31(10)
N1 Rb1 C5 83.04(10)
N1 Rb1 C7 85.13(11)
N1 Rb1 C8 62.30(12)
N1 Rb1 C19 153.67(10)
N1 Rb1 C20 131.37(10)
N1 Rb1 C21 123.10(10)
N1 Rb1 C24 169.00(10)
N2 Rb1 N4 101.76(8)
N2 Rb1 C3 92.89(10)
N2 Rb1 C4 111.28(9)
N2 Rb1 C5 132.59(10)
N2 Rb1 C7 118.44(11)
N2 Rb1 C8 97.30(11)
N2 Rb1 C19 103.62(9)
N2 Rb1 C20 83.21(10)
N2 Rb1 C21 85.02(12)
N2 Rb1 C24 124.30(10)
N3 Rb1 N2 94.79(9)
N3 Rb1 N4 48.59(8)
N3 Rb1 C3 152.07(10)
N3 Rb1 C4 130.56(10)
N3 Rb1 C5 122.46(10)
N3 Rb1 C7 145.77(11)
N3 Rb1 C8 167.74(11)
N3 Rb1 C19 46.14(10)
N3 Rb1 C20 61.58(10)
N3 Rb1 C21 84.51(10)
N3 Rb1 C24 61.04(9)
N4 Rb1 C4 84.37(10)
N4 Rb1 C5 85.92(10)
N4 Rb1 C7 124.11(11)
N4 Rb1 C8 126.12(11)
N4 Rb1 C21 132.78(10)
N4 Rb1 C24 96.66(9)
C3 Rb1 N4 103.53(10)
C3 Rb1 C4 24.08(10)
C3 Rb1 C5 40.53(11)
C3 Rb1 C7 42.26(12)
C3 Rb1 C8 25.14(12)
C3 Rb1 C19 154.87(11)
C3 Rb1 C20 146.19(12)
C3 Rb1 C21 122.94(12)
C3 Rb1 C24 132.72(11)
C4 Rb1 C5 22.06(10)
C4 Rb1 C7 46.81(12)
C4 Rb1 C21 136.89(12)
C4 Rb1 C24 122.60(11)
C7 Rb1 C5 38.39(12)
C8 Rb1 C4 41.81(12)
C8 Rb1 C5 46.26(12)
C8 Rb1 C7 23.36(12)
C8 Rb1 C21 98.51(13)
C8 Rb1 C24 112.81(12)
C19 Rb1 N4 91.64(9)
C19 Rb1 C4 144.96(10)
C19 Rb1 C5 123.05(11)
C19 Rb1 C7 112.61(11)
C19 Rb1 C8 131.62(12)
C19 Rb1 C20 25.06(10)
C19 Rb1 C21 42.14(11)
C19 Rb1 C24 23.34(10)
C20 Rb1 N4 110.16(10)
C20 Rb1 C4 157.55(12)
C20 Rb1 C5 138.15(12)
C20 Rb1 C7 111.58(12)
C20 Rb1 C8 121.91(13)
C20 Rb1 C21 23.40(11)
C20 Rb1 C24 41.17(11)
C21 Rb1 C5 123.32(13)
C21 Rb1 C7 90.13(13)
C21 Rb1 C24 46.37(11)
C24 Rb1 C5 100.55(11)
C24 Rb1 C7 91.27(11)
N1 Rb2 C14 135.22(9)
N1 Rb2 C29 85.25(11)
N2 Rb2 N1 44.61(8)
N2 Rb2 N3 91.77(8)
N2 Rb2 C11 46.43(10)
N2 Rb2 C12 61.31(10)
N2 Rb2 C13 84.01(10)
N2 Rb2 C14 94.13(10)
N2 Rb2 C15 84.92(10)
N2 Rb2 C16 62.54(10)
N2 Rb2 C27 141.54(10)
N2 Rb2 C28 123.04(10)
N2 Rb2 C29 120.64(10)
N2 Rb2 C32 163.84(10)
N3 Rb2 N1 97.91(8)
N3 Rb2 C12 79.69(10)
N3 Rb2 C13 81.44(10)
N3 Rb2 C14 100.28(10)
N3 Rb2 C15 120.66(10)
N3 Rb2 C16 122.08(10)
N3 Rb2 C28 110.51(9)
N3 Rb2 C29 131.42(9)
N3 Rb2 C32 95.14(9)
N4 Rb2 N1 86.84(8)
N4 Rb2 N2 115.61(9)
N4 Rb2 N3 48.93(9)
N4 Rb2 C11 147.62(10)
N4 Rb2 C12 128.52(10)
N4 Rb2 C13 124.59(10)
N4 Rb2 C14 134.79(10)
N4 Rb2 C15 154.98(10)
N4 Rb2 C16 170.94(10)
N4 Rb2 C27 45.83(10)
N4 Rb2 C28 61.65(10)
N4 Rb2 C29 83.19(10)
N4 Rb2 C32 60.20(10)
C11 Rb2 N1 88.95(9)
C11 Rb2 N3 100.15(9)
C11 Rb2 C12 25.00(10)
C11 Rb2 C13 41.93(11)
C11 Rb2 C14 47.73(11)
C11 Rb2 C15 41.73(11)
C11 Rb2 C16 24.72(11)
C11 Rb2 C27 166.04(11)
C11 Rb2 C28 148.45(10)
C11 Rb2 C29 128.42(10)
C11 Rb2 C32 145.23(11)
C12 Rb2 N1 105.86(10)
C12 Rb2 C13 23.01(11)
C12 Rb2 C14 39.68(12)
C12 Rb2 C15 47.36(11)
C12 Rb2 C16 42.44(11)
C12 Rb2 C28 167.86(11)
C12 Rb2 C29 146.06(11)
C12 Rb2 C32 134.37(11)
C13 Rb2 N1 128.61(10)
C13 Rb2 C14 21.71(11)
C13 Rb2 C15 39.25(11)
C13 Rb2 C29 132.63(12)
C15 Rb2 N1 118.16(9)
C15 Rb2 C14 22.17(10)
C15 Rb2 C29 98.95(12)
C16 Rb2 N1 96.39(9)
C16 Rb2 C13 47.30(10)
C16 Rb2 C14 39.86(11)
C16 Rb2 C15 22.88(11)
C16 Rb2 C28 127.21(11)
C16 Rb2 C29 105.48(11)
C16 Rb2 C32 124.23(11)
C27 Rb2 N1 97.01(9)
C27 Rb2 N3 91.55(9)
C27 Rb2 C12 156.37(11)
C27 Rb2 C13 134.33(11)
C27 Rb2 C14 122.85(12)
C27 Rb2 C15 125.07(12)
C27 Rb2 C16 141.40(11)
C27 Rb2 C28 24.10(10)
C27 Rb2 C29 40.32(10)
C27 Rb2 C32 23.93(10)
C28 Rb2 N1 79.85(10)
C28 Rb2 C13 148.58(12)
C28 Rb2 C14 129.30(12)
C28 Rb2 C15 120.51(12)
C28 Rb2 C29 22.14(10)
C28 Rb2 C32 40.80(11)
C29 Rb2 C14 111.15(13)
C32 Rb2 N1 119.73(9)
C32 Rb2 C13 111.44(11)
C32 Rb2 C14 98.97(11)
C32 Rb2 C15 103.88(11)
C32 Rb2 C29 45.28(11)
N1 P1 Rb2 73.35(13)
N1 P1 N2 108.56(17)
N1 P1 C33 110.99(19)
N1 P1 C39 112.86(19)
N2 P1 Rb2 51.46(12)
N2 P1 C33 113.68(19)
N2 P1 C39 107.55(17)
C33 P1 Rb2 164.05(14)
C33 P1 C39 103.16(18)
C39 P1 Rb2 88.45(12)
N3 P2 C45 110.14(18)
N3 P2 C51 111.64(17)
N4 P2 N3 107.27(16)
N4 P2 C45 112.40(18)
N4 P2 C51 112.08(17)
C45 P2 C51 103.37(17)
Rb1 N1 Rb2 65.79(7)
P1 N1 Rb1 103.55(15)
P1 N1 Rb2 81.94(13)
C1 N1 Rb1 110.3(2)
C1 N1 Rb2 151.2(3)
C1 N1 P1 125.3(3)
Rb2 N2 Rb1 70.77(7)
P1 N2 Rb1 91.97(13)
P1 N2 Rb2 104.05(15)
C9 N2 Rb1 145.9(2)
C9 N2 Rb2 105.9(2)
C9 N2 P1 120.9(3)
Rb1 N3 Rb2 70.52(6)
P2 N3 Rb1 98.31(14)
P2 N3 Rb2 89.54(12)
C17 N3 Rb1 109.5(2)
C17 N3 Rb2 147.9(2)
C17 N3 P2 121.4(2)
Rb2 N4 Rb1 71.42(7)
P2 N4 Rb1 87.12(13)
P2 N4 Rb2 104.47(15)
C25 N4 Rb1 144.9(3)
C25 N4 Rb2 112.3(2)
C25 N4 P2 122.9(3)
N1 C1 Rb2 20.60(19)
N1 C1 C2 112.4(4)
N1 C1 C3 107.0(3)
C2 C1 Rb2 98.6(3)
C3 C1 Rb2 100.4(2)
C3 C1 C2 112.7(4)
C1 C2 Rb1 34.5(2)
C1 C3 Rb1 96.3(2)
C4 C3 Rb1 87.6(2)
C4 C3 C1 122.3(4)
C4 C3 C8 117.0(4)
C8 C3 Rb1 80.4(2)
C8 C3 C1 120.4(4)
C3 C4 Rb1 68.4(2)
C5 C4 Rb1 90.4(3)
C5 C4 C3 121.6(5)
C4 C5 Rb1 67.5(2)
C6 C5 Rb1 80.8(3)
C6 C5 C4 120.2(5)
C5 C6 Rb1 77.7(3)
C7 C6 Rb1 70.3(3)
C7 C6 C5 119.3(5)
C6 C7 Rb1 88.2(3)
C6 C7 C8 120.8(5)
C8 C7 Rb1 67.6(3)
C3 C8 Rb1 74.5(2)
C7 C8 Rb1 89.0(3)
C7 C8 C3 121.1(5)
N2 C9 Rb1 23.45(16)
N2 C9 C10 112.7(4)
N2 C9 C11 108.5(3)
C10 C9 Rb1 97.1(2)
C10 C9 C11 112.5(3)
C11 C9 Rb1 100.8(2)
Rb2 C10 Rb1 42.99(4)
C9 C10 Rb1 64.9(2)
C9 C10 Rb2 32.3(2)
C9 C11 Rb2 98.9(2)
C12 C11 Rb2 83.2(2)
C12 C11 C9 121.8(4)
C16 C11 Rb2 83.8(2)
C16 C11 C9 120.5(4)
C16 C11 C12 117.6(4)
C11 C12 Rb2 71.8(2)
C13 C12 Rb2 89.7(3)
C13 C12 C11 121.2(4)
C12 C13 Rb2 67.3(3)
C14 C13 Rb2 84.5(3)
C14 C13 C12 120.4(4)
C13 C14 Rb2 73.8(3)
C13 C14 C15 119.2(5)
C15 C14 Rb2 73.7(3)
C14 C15 Rb2 84.2(3)
C16 C15 Rb2 67.7(2)
C16 C15 C14 119.9(4)
C11 C16 Rb2 71.5(2)
C15 C16 Rb2 89.4(3)
C15 C16 C11 121.6(4)
Rb1 C17 Rb2 49.96(5)
N3 C17 Rb1 48.42(17)
N3 C17 Rb2 22.20(16)
N3 C17 C18 110.4(3)
N3 C17 C19 107.8(3)
C18 C17 Rb1 130.4(2)
C18 C17 Rb2 93.5(2)
C19 C17 Rb1 59.38(18)
C19 C17 Rb2 103.4(2)
C19 C17 C18 113.2(3)
Rb1 C18 Rb2 43.13(4)
C17 C18 Rb1 35.68(19)
C17 C18 Rb2 68.4(2)
C17 C19 Rb1 96.6(2)
C20 C19 Rb1 77.5(2)
C20 C19 C17 121.7(4)
C24 C19 Rb1 90.0(2)
C24 C19 C17 120.6(4)
C24 C19 C20 117.4(4)
C19 C20 Rb1 77.4(2)
C21 C20 Rb1 89.6(3)
C21 C20 C19 121.3(5)
C20 C21 Rb1 67.0(2)
C20 C21 C22 119.7(5)
C22 C21 Rb1 89.5(3)
C21 C22 Rb1 68.8(3)
C23 C22 Rb1 79.7(3)
C23 C22 C21 119.5(5)
C22 C23 Rb1 79.1(3)
C24 C23 Rb1 68.8(3)
C24 C23 C22 120.2(5)
C19 C24 Rb1 66.6(2)
C23 C24 Rb1 89.8(3)
C23 C24 C19 121.9(5)
N4 C25 Rb1 24.30(18)
N4 C25 C26 110.9(4)
N4 C25 C27 106.8(3)
C26 C25 Rb1 90.2(3)
C27 C25 Rb1 105.5(2)
C27 C25 C26 113.2(3)
Rb2 C26 Rb1 44.03(4)
C25 C26 Rb1 71.2(2)
C25 C26 Rb2 37.9(2)
C25 C27 Rb2 95.1(2)
C28 C27 Rb2 83.8(3)
C28 C27 C25 122.9(4)
C28 C27 C32 117.0(4)
C32 C27 Rb2 85.4(3)
C32 C27 C25 119.8(4)
C27 C28 Rb2 72.1(2)
C29 C28 Rb2 90.9(3)
C29 C28 C27 121.3(5)
C28 C29 Rb2 66.9(3)
C30 C29 Rb2 86.1(3)
C30 C29 C28 120.6(5)
C29 C30 Rb2 72.9(3)
C29 C30 C31 119.3(5)
C31 C30 Rb2 74.4(3)
C30 C31 Rb2 84.6(3)
C32 C31 Rb2 67.1(3)
C32 C31 C30 119.7(5)
C27 C32 Rb2 70.7(2)
C31 C32 Rb2 91.0(3)
C31 C32 C27 122.0(4)
P1 C33 Rb1 46.82(10)
C34 C33 Rb1 79.0(2)
C34 C33 P1 118.3(3)
C38 C33 Rb1 147.0(3)
C38 C33 P1 123.6(3)
C38 C33 C34 118.0(4)
C33 C34 Rb1 83.4(2)
C33 C34 C35 121.1(4)
C35 C34 Rb1 143.3(3)
C36 C35 C34 119.0(5)
C37 C36 C35 121.0(5)
C36 C37 C38 120.0(5)
C33 C38 C37 120.9(4)
P1 C39 Rb2 65.07(11)
C40 C39 Rb2 135.4(3)
C40 C39 P1 124.1(3)
C44 C39 Rb2 66.3(2)
C44 C39 P1 117.6(3)
C44 C39 C40 117.7(4)
C41 C40 C39 120.8(4)
C42 C41 C40 120.5(4)
C41 C42 C43 120.0(4)
C42 C43 Rb2 128.4(3)
C42 C43 C44 119.7(4)
C44 C43 Rb2 45.3(2)
C39 C44 Rb2 94.0(2)
C43 C44 Rb2 119.5(3)
C43 C44 C39 121.3(4)
P2 C45 Rb1 60.28(11)
C46 C45 Rb1 65.9(2)
C46 C45 P2 118.5(3)
C46 C45 C50 117.9(4)
C50 C45 Rb1 144.0(3)
C50 C45 P2 123.0(3)
C45 C46 Rb1 94.3(2)
C47 C46 Rb1 126.6(3)
C47 C46 C45 121.3(4)
C46 C47 Rb1 39.7(2)
C48 C47 Rb1 134.8(3)
C48 C47 C46 120.2(4)
C47 C48 C49 119.4(4)
C48 C49 C50 120.7(4)
C49 C50 C45 120.4(4)
P2 C51 Rb2 51.85(10)
C52 C51 Rb2 74.8(2)
C52 C51 P2 116.9(3)
C56 C51 Rb2 145.9(3)
C56 C51 P2 125.0(3)
C56 C51 C52 118.0(4)
C51 C52 Rb2 87.0(2)
C53 C52 Rb2 138.3(3)
C53 C52 C51 121.2(4)
C54 C53 C52 119.9(4)
C53 C54 C55 119.9(4)
C54 C55 C56 120.5(4)
C55 C56 C51 120.6(4)

loop_
_geom_bond_atom_site_label_1
_geom_bond_atom_site_label_2
_geom_bond_distance
Rb1 N1 2.885(3)
Rb1 N2 3.169(3)
Rb1 N3 2.936(3)
Rb1 N4 3.243(3)
Rb1 C3 3.171(4)
Rb1 C4 3.408(4)
Rb1 C5 3.687(5)
Rb1 C7 3.509(5)
Rb1 C8 3.245(4)
Rb1 C19 3.206(4)
Rb1 C20 3.208(4)
Rb1 C21 3.486(4)
Rb1 C24 3.492(4)
Rb2 N1 3.611(3)
Rb2 N2 3.009(3)
Rb2 N3 3.250(3)
Rb2 N4 2.869(3)
Rb2 C11 3.137(4)
Rb2 C12 3.279(4)
Rb2 C13 3.554(5)
Rb2 C14 3.685(5)
Rb2 C15 3.555(5)
Rb2 C16 3.289(4)
Rb2 C27 3.230(4)
Rb2 C28 3.373(4)
Rb2 C29 3.666(5)
Rb2 C32 3.411(4)
P1 N1 1.575(3)
P1 N2 1.594(3)
P1 C33 1.827(4)
P1 C39 1.835(4)
P2 N3 1.592(3)
P2 N4 1.584(3)
P2 C45 1.827(4)
P2 C51 1.840(4)
N1 C1 1.464(5)
N2 C9 1.467(5)
N3 C17 1.478(5)
N4 C25 1.471(5)
C1 C2 1.520(6)
C1 C3 1.517(6)
C3 C4 1.392(6)
C3 C8 1.398(7)
C4 C5 1.385(6)
C5 C6 1.384(7)
C6 C7 1.365(7)
C7 C8 1.391(7)
C9 C10 1.518(6)
C9 C11 1.522(6)
C11 C12 1.396(6)
C11 C16 1.384(6)
C12 C13 1.389(6)
C13 C14 1.370(7)
C14 C15 1.398(6)
C15 C16 1.382(6)
C17 C18 1.528(5)
C17 C19 1.518(6)
C19 C20 1.391(6)
C19 C24 1.384(6)
C20 C21 1.385(7)
C21 C22 1.385(7)
C22 C23 1.376(7)
C23 C24 1.371(6)
C25 C26 1.525(6)
C25 C27 1.516(6)
C27 C28 1.385(5)
C27 C32 1.388(6)
C28 C29 1.382(6)
C29 C30 1.369(7)
C30 C31 1.380(7)
C31 C32 1.380(7)
C33 C34 1.396(6)
C33 C38 1.391(6)
C34 C35 1.399(6)
C35 C36 1.381(7)
C36 C37 1.361(7)
C37 C38 1.394(6)
C39 C40 1.394(6)
C39 C44 1.393(6)
C40 C41 1.387(6)
C41 C42 1.371(7)
C42 C43 1.379(7)
C43 C44 1.389(6)
C45 C46 1.383(6)
C45 C50 1.401(5)
C46 C47 1.382(6)
C47 C48 1.375(6)
C48 C49 1.379(6)
C49 C50 1.380(6)
C51 C52 1.395(5)
C51 C56 1.393(5)
C52 C53 1.386(6)
C53 C54 1.376(6)
C54 C55 1.377(6)
C55 C56 1.386(6)
